data_2006748
loop_
_publ_author_name
'Viktor Vr\'abel'
'J\'ulius Siv\'y'
'\<Stefan Marchal\'in'

_publ_contact_author
;
      Dr Viktor Vr\'abel
      Department of Analytical Chemistry
      Faculty of Chemical Technology
      Slovak University of Technology
      Radlinsk\'eho 9
      812 37 Bratislava
      Slovakia
;
_publ_section_title
;
 2-Acetyl-3-(5-cyano-2-furyl)propenenitrile
;
_journal_issue 12
_journal_name_full 'Acta Crystallographica Section C'
_journal_page_first 1926
_journal_page_last 1927
_journal_paper_doi 10.1107/S0108270197010809
_journal_volume 53
_journal_year 1997
_chemical_formula_moiety 'C10 H6 N2 O2'
_chemical_formula_sum 'C10 H6 N2 O2'
_chemical_formula_weight 186.17
_chemical_name_systematic
;
 2-(Acetyl)-3-(5-cyano-2-furyl)propenenitrile
;
_space_group_IT_number 2
_symmetry_cell_setting triclinic
_symmetry_space_group_name_Hall '-P 1'
_symmetry_space_group_name_H-M 'P -1'
_audit_creation_method SHEJXL
_cell_angle_alpha 69.10(8)
_cell_angle_beta 64.97(5)
_cell_angle_gamma 72.96(7)
_cell_formula_units_Z 2
_cell_length_a 7.634(4)
_cell_length_b 8.243(9)
_cell_length_c 8.507(7)
_cell_measurement_reflns_used 15
_cell_measurement_temperature 293(2)
_cell_measurement_theta_max 28.6
_cell_measurement_theta_min 12.4
_cell_volume 446.7(7)
_computing_cell_refinement 'syntex P2~1~ software'
_computing_data_collection 'Syntex P2~1~ software'
_computing_data_reduction 'XP21 (Pavel\<c\'ik, 1987)'
_computing_molecular_graphics 'ORTEPII (Johnson, 1976)'
_computing_publication_material 'SHELXL (Sheldrick, 1993), PARST (Nardelli, 1983)'
_computing_structure_refinement 'SHELXL93 (Sheldrick, 1993)'
_computing_structure_solution 'SHELXS86 (Sheldrick, 1990)'
_diffrn_ambient_temperature 293(2)
_diffrn_measurement_device 'Syntex P2~1~ diffractometer'
_diffrn_measurement_method \q/2\q
_diffrn_radiation_monochromator graphite
_diffrn_radiation_source 'fine-focus sealed tube'
_diffrn_radiation_type MoK\a
_diffrn_radiation_wavelength 0.71069
_diffrn_reflns_av_R_equivalents 0.0000
_diffrn_reflns_av_sigmaI/netI 0.0493
_diffrn_reflns_limit_h_max 9
_diffrn_reflns_limit_h_min 0
_diffrn_reflns_limit_k_max 10
_diffrn_reflns_limit_k_min -9
_diffrn_reflns_limit_l_max 10
_diffrn_reflns_limit_l_min -9
_diffrn_reflns_number 2062
_diffrn_reflns_theta_max 27.56
_diffrn_reflns_theta_min 2.68
_diffrn_standards_decay_% 0
_diffrn_standards_interval_time 100
_diffrn_standards_number 2
_exptl_absorpt_coefficient_mu 0.100
_exptl_absorpt_correction_type none
_exptl_crystal_colour 'light yellow'
_exptl_crystal_density_diffrn 1.384
_exptl_crystal_density_meas 1.390(10)
_exptl_crystal_density_method 'flotation in bromoform-hexane'
_exptl_crystal_description prism
_exptl_crystal_F_000 192
_exptl_crystal_size_max 0.4
_exptl_crystal_size_mid 0.3
_exptl_crystal_size_min 0.2
_refine_diff_density_max 0.140
_refine_diff_density_min -0.138
_refine_ls_extinction_coef 0.029(7)
_refine_ls_extinction_method SHELXL
_refine_ls_goodness_of_fit_all 0.941
_refine_ls_goodness_of_fit_obs 1.196
_refine_ls_hydrogen_treatment refall
_refine_ls_matrix_type full
_refine_ls_number_parameters 152
_refine_ls_number_reflns 2062
_refine_ls_number_restraints 0
_refine_ls_restrained_S_all 0.941
_refine_ls_restrained_S_obs 1.196
_refine_ls_R_factor_all 0.0882
_refine_ls_R_factor_obs .0384
_refine_ls_shift/esd_max 0.003
_refine_ls_shift/esd_mean 0.000
_refine_ls_structure_factor_coef Fsqd
_refine_ls_weighting_details 'w=1/[\s^2^(Fo^2^)+(0.0549P)^2^] where P=(Fo^2^+2Fc^2^)/3'
_refine_ls_weighting_scheme calc
_refine_ls_wR_factor_all 0.0973
_refine_ls_wR_factor_obs .0900
_reflns_number_observed 1161
_reflns_number_total 2062
_reflns_observed_criterion >2sigma(I)
_cod_data_source_file ab1486.cif
_cod_data_source_block global
_cod_depositor_comments
;
The following automatic conversions were performed:

'_refine_ls_weighting_scheme' value 'calc
w=1/[\s^2^(Fo^2^)+(0.0549P)^2^] where P=(Fo^2^+2Fc^2^)/3' was changed
to 'calc'. New tag '_refine_ls_weighting_details' was created. The
value of the new tag was set to 'w=1/[\s^2^(Fo^2^)+(0.0549P)^2^]
where P=(Fo^2^+2Fc^2^)/3'.

Automatic conversion script
Id: cif_fix_values 3143 2015-03-26 13:38:13Z robertas 
;
_cod_database_code 2006748

loop_
_symmetry_equiv_pos_as_xyz
'x, y, z'
'-x, -y, -z'

loop_
_atom_site_aniso_label
_atom_site_aniso_U_11
_atom_site_aniso_U_22
_atom_site_aniso_U_33
_atom_site_aniso_U_12
_atom_site_aniso_U_13
_atom_site_aniso_U_23
O1 .0414(5) .0451(5) .0453(5) -.0075(4) -.0019(4) -.0221(4)
O2 .0583(7) .0738(7) .0495(6) -.0147(6) .0025(5) -.0189(5)
N1 .0689(9) .0607(9) .0815(10) -.0125(7) .0115(8) -.0414(8)
N2 .0776(10) .0598(9) .0852(11) -.0186(8) -.0172(8) -.0261(8)
C1 .0434(8) .0533(9) .0497(8) -.0076(7) -.0008(7) -.0221(7)
C2 .0429(8) .0436(7) .0457(7) -.0012(6) -.0135(6) -.0194(6)
C3 .0425(7) .0440(8) .0469(8) -.0014(6) -.0118(6) -.0236(6)
C4 .0418(8) .0440(7) .0450(8) -.0009(6) -.0122(6) -.0217(6)
C5 .0466(8) .0596(9) .0487(8) -.0047(7) -.0059(7) -.0287(7)
C6 .0497(9) .0667(10) .0460(9) -.0131(8) -.0003(8) -.0220(7)
C7 .0427(8) .0522(9) .0424(7) -.0092(6) -.0067(6) -.0152(6)
C8 .0509(9) .0523(10) .0549(9) -.0118(7) -.0117(7) -.0163(7)
C9 .0468(8) .0533(8) .0441(8) -.0087(6) -.0148(7) -.0147(6)
C10 .0733(13) .0523(10) .0669(12) -.0178(9) -.0155(10) -.0172(9)

loop_
_atom_site_label
_atom_site_fract_x
_atom_site_fract_y
_atom_site_fract_z
_atom_site_U_iso_or_equiv
_atom_site_thermal_displace_type
_atom_site_calc_flag
_atom_site_refinement_flags
_atom_site_occupancy
_atom_site_disorder_group
_atom_site_type_symbol
O1 .40427(13) .22254(11) .34649(12) .0458(3) Uani d . 1 . O
O2 .9127(2) .59089(15) -.15667(14) .0668(3) Uani d . 1 . O
N1 .7886(2) .1910(2) .0145(2) .0773(5) Uani d . 1 . N
N2 .2598(2) -.1636(2) .4664(2) .0748(4) Uani d . 1 . N
C1 .7306(2) .3172(2) .0576(2) .0522(4) Uani d . 1 . C
C2 .6617(2) .4805(2) .1048(2) .0441(3) Uani d . 1 . C
C3 .5038(2) .5031(2) .2510(2) .0440(3) Uani d . 1 . C
C4 .3773(2) .3814(2) .3766(2) .0434(3) Uani d . 1 . C
C5 .2215(2) .3933(2) .5295(2) .0525(4) Uani d . 1 . C
C6 .1476(2) .2360(2) .5988(2) .0574(4) Uani d . 1 . C
C7 .2622(2) .1375(2) .4840(2) .0478(4) Uani d . 1 . C
C8 .2593(2) -.0307(2) .4769(2) .0539(4) Uani d . 1 . C
C9 .7763(2) .6224(2) -.0257(2) .0480(4) Uani d . 1 . C
C10 .7175(3) .7992(2) .0056(3) .0655(5) Uani d . 1 . C
H3 .468(2) .6133(19) .2768(17) .050(4) Uiso d . 1 . H
H5 .176(3) .493(3) .578(2) .082(5) Uiso d . 1 . H
H6 .043(2) .197(2) .708(2) .064(5) Uiso d . 1 . H
H101 .817(3) .876(3) -.094(3) .108(7) Uiso d . 1 . H
H102 .710(3) .800(3) .124(3) .092(6) Uiso d . 1 . H
H103 .592(3) .846(3) .008(3) .094(7) Uiso d . 1 . H

loop_
_atom_type_symbol
_atom_type_description
_atom_type_scat_dispersion_real
_atom_type_scat_dispersion_imag
_atom_type_scat_source
C C 0.0033 0.0016 'International Tables Vol C Tables 4.2.6.8 and 6.1.1.4'
H H 0.0000 0.0000 'International Tables Vol C Tables 4.2.6.8 and 6.1.1.4'
N N 0.0061 0.0033 'International Tables Vol C Tables 4.2.6.8 and 6.1.1.4'
O O 0.0106 0.0060 'International Tables Vol C Tables 4.2.6.8 and 6.1.1.4'

loop_
_geom_angle_atom_site_label_1
_geom_angle_atom_site_label_2
_geom_angle_atom_site_label_3
_geom_angle
_geom_angle_publ_flag
C7 O1 C4 105.95(13) yes
N1 C1 C2 177.66(15) yes
C3 C2 C1 122.2(2) ?
C3 C2 C9 123.80(15) yes
C1 C2 C9 113.92(14) yes
C2 C3 C4 128.37(15) ?
C2 C3 H3 118.2(8) ?
C4 C3 H3 113.5(8) ?
C5 C4 O1 109.6(2) yes
C5 C4 C3 131.29(15) ?
O1 C4 C3 119.12(13) yes
C4 C5 C6 107.2(2) yes
C4 C5 H5 124.4(11) ?
C6 C5 H5 128.4(11) ?
C7 C6 C5 106.0(2) ?
C7 C6 H6 124.0(10) ?
C5 C6 H6 129.9(10) ?
C6 C7 O1 111.2(2) yes
C6 C7 C8 133.2(2) ?
O1 C7 C8 115.52(14) ?
N2 C8 C7 178.1(2) ?
O2 C9 C10 121.7(2) ?
O2 C9 C2 119.0(2) ?
C10 C9 C2 119.3(2) ?
C9 C10 H101 107.8(12) ?
C9 C10 H102 114.3(12) ?
H101 C10 H102 109.5(17) ?
C9 C10 H103 110.4(13) ?
H101 C10 H103 112.3(17) ?
H102 C10 H103 102.6(17) ?

loop_
_geom_bond_atom_site_label_1
_geom_bond_atom_site_label_2
_geom_bond_site_symmetry_2
_geom_bond_distance
_geom_bond_publ_flag
O1 C7 . 1.350(2) yes
O1 C4 . 1.364(2) yes
O2 C9 . 1.208(2) yes
N1 C1 . 1.130(2) yes
N2 C8 . 1.129(2) yes
C1 C2 . 1.429(2) yes
C2 C3 . 1.341(2) yes
C2 C9 . 1.489(3) ?
C3 C4 . 1.418(3) yes
C3 H3 . .946(14) ?
C4 C5 . 1.352(2) yes
C5 C6 . 1.396(3) yes
C5 H5 . .96(2) ?
C6 C7 . 1.343(2) yes
C6 H6 . .96(2) ?
C7 C8 . 1.416(3) yes
C9 C10 . 1.480(3) ?
C10 H101 . 1.03(2) ?
C10 H102 . .98(2) ?
C10 H103 . .91(2) ?

loop_
_geom_torsion_atom_site_label_1
_geom_torsion_atom_site_label_2
_geom_torsion_atom_site_label_3
_geom_torsion_atom_site_label_4
_geom_torsion
N1 C1 C2 C3 162.(4)
N1 C1 C2 C9 -16.(4)
C1 C2 C3 C4 -2.2(2)
C9 C2 C3 C4 175.49(15)
C7 O1 C4 C5 -0.14(15)
C7 O1 C4 C3 -178.74(12)
C2 C3 C4 C5 177.1(2)
C2 C3 C4 O1 -4.7(2)
O1 C4 C5 C6 0.2(2)
C3 C4 C5 C6 178.57(15)
C4 C5 C6 C7 -0.2(2)
C5 C6 C7 O1 0.1(2)
C5 C6 C7 C8 -177.8(2)
C4 O1 C7 C6 0.0(2)
C4 O1 C7 C8 178.29(13)
C6 C7 C8 N2 158.(5)
O1 C7 C8 N2 -20.(5)
C3 C2 C9 O2 -177.60(13)
C1 C2 C9 O2 0.3(2)
C3 C2 C9 C10 0.9(2)
C1 C2 C9 C10 178.81(15)

loop_
_cod_related_entry_id
_cod_related_entry_database
_cod_related_entry_code
1 ChemSpider 1421785
